data_7223588
loop_
_publ_author_name
'Ovsyannikov, A. S.'
'Noamane, M. H.'
'Abidi, R.'
'Ferlay, S.'
'Solovieva, S. E.'
'Antipin, I. S.'
'Konovalov, A. I.'
'Kyritsakas, N.'
'Hosseini, M. W.'

_publ_section_title
;
 Molecular tectonics: dimensionality and geometry control of silver
 coordination networks based on pyrazolyl appended thiacalixarenes
;
_journal_issue 5
_journal_name_full CrystEngComm
_journal_page_first 691
_journal_paper_doi 10.1039/C5CE02310F
_journal_volume 18
_journal_year 2016
_chemical_formula_moiety 'C68 H88 Ag N8 O4 S4,F6 Sb,C H Cl3'
_chemical_formula_sum 'C69 H89 Ag Cl3 F6 N8 O4 S4 Sb'
_chemical_formula_weight 1672.69
_chemical_name_systematic
; 
 ? 
;
_space_group_IT_number 14
_symmetry_cell_setting monoclinic
_symmetry_space_group_name_Hall '-P 2ybc'
_symmetry_space_group_name_H-M 'P 1 21/c 1'
_atom_sites_solution_hydrogens geom
_atom_sites_solution_primary direct
_atom_sites_solution_secondary difmap
_audit_creation_method SHELXL-97
_audit_update_record
;
2015-11-23 deposited with the CCDC.
2015-12-21 downloaded from the CCDC.
;
_cell_angle_alpha 90.00
_cell_angle_beta 90.7060(10)
_cell_angle_gamma 90.00
_cell_formula_units_Z 4
_cell_length_a 16.8948(3)
_cell_length_b 14.6737(3)
_cell_length_c 30.1055(6)
_cell_measurement_reflns_used 9497
_cell_measurement_temperature 173(2)
_cell_measurement_theta_max 28.09
_cell_measurement_theta_min 2.29
_cell_volume 7462.9(3)
_computing_cell_refinement 'Bruker SAINT'
_computing_data_collection 'Bruker APEX2'
_computing_data_reduction 'Bruker SAINT'
_computing_molecular_graphics 'Bruker SHELXTL'
_computing_publication_material 'Bruker SHELXTL'
_computing_structure_refinement 'SHELXL-97 (Sheldrick, 2008)'
_computing_structure_solution 'SHELXS-97 (Sheldrick, 2008)'
_diffrn_ambient_temperature 173(2)
_diffrn_measured_fraction_theta_full 0.998
_diffrn_measured_fraction_theta_max 0.998
_diffrn_measurement_device_type 'Bruker APEX-II CCD'
_diffrn_measurement_method '\f and \w scans'
_diffrn_radiation_monochromator graphite
_diffrn_radiation_source 'fine-focus sealed tube'
_diffrn_radiation_type MoK\a
_diffrn_radiation_wavelength 0.71073
_diffrn_reflns_av_R_equivalents 0.0454
_diffrn_reflns_av_sigmaI/netI 0.0277
_diffrn_reflns_limit_h_max 24
_diffrn_reflns_limit_h_min -24
_diffrn_reflns_limit_k_max 21
_diffrn_reflns_limit_k_min -21
_diffrn_reflns_limit_l_max 43
_diffrn_reflns_limit_l_min -42
_diffrn_reflns_number 247880
_diffrn_reflns_theta_full 30.77
_diffrn_reflns_theta_max 30.77
_diffrn_reflns_theta_min 1.21
_exptl_absorpt_coefficient_mu 0.910
_exptl_absorpt_correction_T_max 0.9474
_exptl_absorpt_correction_T_min 0.9390
_exptl_absorpt_correction_type multi-scan
_exptl_absorpt_process_details sadabs
_exptl_crystal_colour colorless
_exptl_crystal_density_diffrn 1.489
_exptl_crystal_density_meas ?
_exptl_crystal_density_method 'not measured'
_exptl_crystal_description prism
_exptl_crystal_F_000 3432
_exptl_crystal_size_max 0.07
_exptl_crystal_size_mid 0.06
_exptl_crystal_size_min 0.06
_refine_diff_density_max 4.498
_refine_diff_density_min -2.745
_refine_diff_density_rms 0.120
_refine_ls_extinction_method none
_refine_ls_goodness_of_fit_ref 1.023
_refine_ls_hydrogen_treatment mixed
_refine_ls_matrix_type full
_refine_ls_number_parameters 877
_refine_ls_number_reflns 23255
_refine_ls_number_restraints 0
_refine_ls_restrained_S_all 1.023
_refine_ls_R_factor_all 0.0806
_refine_ls_R_factor_gt 0.0591
_refine_ls_shift/su_max 0.001
_refine_ls_shift/su_mean 0.000
_refine_ls_structure_factor_coef Fsqd
_refine_ls_weighting_details 'calc w=1/[\s^2^(Fo^2^)+(0.0794P)^2^+23.0555P] where P=(Fo^2^+2Fc^2^)/3'
_refine_ls_weighting_scheme calc
_refine_ls_wR_factor_gt 0.1543
_refine_ls_wR_factor_ref 0.1704
_reflns_number_gt 17737
_reflns_number_total 23255
_reflns_threshold_expression >2sigma(I)
_cod_data_source_file c5ce02310f1.cif
_cod_data_source_block e3099a
_cod_depositor_comments
;
The following automatic conversions were performed:

'_symmetry_cell_setting' value 'Monoclinic' changed to 'monoclinic'
according to
/usr/data/users/saulius/crontab/automatic-downloads/rss-feeds/RSC/lib/dictionaries/cif_core.dic
dictionary named 'cif_core.dic' version 2.4.2 from 2011-04-26.

'_exptl_crystal_density_meas' value 'none' was changed to '?' - the
value is perceived as not measured.

Automatic conversion script
Id: cif_fix_values 4268 2015-11-12 08:31:59Z antanas 

 Adding full bibliography for 7223579--7223589.cif.
;
_cod_original_sg_symbol_H-M P2(1)/c
_cod_database_code 7223588

loop_
_symmetry_equiv_pos_as_xyz
'x, y, z'
'-x, y+1/2, -z+1/2'
'-x, -y, -z'
'x, -y-1/2, z-1/2'

loop_
_atom_site_label
_atom_site_type_symbol
_atom_site_fract_x
_atom_site_fract_y
_atom_site_fract_z
_atom_site_U_iso_or_equiv
_atom_site_adp_type
_atom_site_occupancy
_atom_site_symmetry_multiplicity
_atom_site_calc_flag
_atom_site_refinement_flags
Ag1 Ag 1.397412(17) 0.68269(2) 0.374261(10) 0.03526(8) Uani 1 1 d .
S1 S 0.91601(5) 0.89708(6) 0.27786(3) 0.02757(17) Uani 1 1 d .
C1 C 0.85421(17) 0.8004(2) 0.27313(10) 0.0213(6) Uani 1 1 d .
C2 C 0.88227(16) 0.7133(2) 0.28336(10) 0.0195(5) Uani 1 1 d .
C3 C 0.83251(17) 0.6393(2) 0.27445(10) 0.0212(5) Uani 1 1 d .
C4 C 0.75882(17) 0.6532(2) 0.25435(10) 0.0224(6) Uani 1 1 d .
H4 H 0.7260 0.6019 0.2486 0.027 Uiso 1 1 calc R
C5 C 0.73152(16) 0.7389(2) 0.24239(10) 0.0209(5) Uani 1 1 d .
C6 C 0.78013(17) 0.8127(2) 0.25305(10) 0.0207(5) Uani 1 1 d .
H6 H 0.7624 0.8727 0.2465 0.025 Uiso 1 1 calc R
O1 O 0.95598(12) 0.70256(17) 0.30207(7) 0.0248(5) Uani 1 1 d .
C7 C 1.01636(19) 0.6817(3) 0.27048(12) 0.0339(8) Uani 1 1 d .
H7A H 1.0146 0.7262 0.2458 0.041 Uiso 1 1 calc R
H7B H 1.0078 0.6200 0.2581 0.041 Uiso 1 1 calc R
C8 C 1.09560(19) 0.6862(3) 0.29410(13) 0.0326(8) Uani 1 1 d .
H8A H 1.0938 0.6500 0.3218 0.039 Uiso 1 1 calc R
H8B H 1.1077 0.7502 0.3022 0.039 Uiso 1 1 calc R
C9 C 1.1605(2) 0.6490(3) 0.26403(15) 0.0407(9) Uani 1 1 d .
H9A H 1.1476 0.5850 0.2563 0.049 Uiso 1 1 calc R
H9B H 1.1603 0.6845 0.2361 0.049 Uiso 1 1 calc R
C10 C 1.2438(2) 0.6519(3) 0.28438(15) 0.0371(8) Uani 1 1 d .
H10A H 1.2428 0.6235 0.3142 0.045 Uiso 1 1 calc R
H10B H 1.2798 0.6155 0.2657 0.045 Uiso 1 1 calc R
N1 N 1.27493(16) 0.7441(2) 0.28844(10) 0.0297(6) Uani 1 1 d .
N2 N 1.3206(2) 0.7677(2) 0.32346(13) 0.0416(8) Uani 1 1 d .
C11 C 1.3429(3) 0.8526(3) 0.3154(2) 0.0525(12) Uani 1 1 d .
H11 H 1.3762 0.8873 0.3346 0.063 Uiso 1 1 calc R
C12 C 1.3118(3) 0.8845(3) 0.27573(17) 0.0482(11) Uani 1 1 d .
H12 H 1.3188 0.9430 0.2629 0.058 Uiso 1 1 calc R
C13 C 1.2688(3) 0.8131(3) 0.25908(15) 0.0436(10) Uani 1 1 d .
H13 H 1.2399 0.8123 0.2318 0.052 Uiso 1 1 calc R
C14 C 0.65006(17) 0.7520(2) 0.22004(11) 0.0239(6) Uani 1 1 d .
C15 C 0.5888(2) 0.7703(3) 0.25636(13) 0.0381(9) Uani 1 1 d .
H15A H 0.6014 0.8279 0.2714 0.057 Uiso 1 1 calc R
H15B H 0.5901 0.7205 0.2780 0.057 Uiso 1 1 calc R
H15C H 0.5358 0.7742 0.2428 0.057 Uiso 1 1 calc R
C16 C 0.6498(2) 0.8322(3) 0.18793(15) 0.0398(9) Uani 1 1 d .
H16A H 0.6610 0.8885 0.2043 0.060 Uiso 1 1 calc R
H16B H 0.5978 0.8368 0.1733 0.060 Uiso 1 1 calc R
H16C H 0.6905 0.8228 0.1655 0.060 Uiso 1 1 calc R
C17 C 0.6260(2) 0.6669(3) 0.19373(14) 0.0354(8) Uani 1 1 d .
H17A H 0.5754 0.6779 0.1784 0.053 Uiso 1 1 calc R
H17B H 0.6205 0.6152 0.2141 0.053 Uiso 1 1 calc R
H17C H 0.6667 0.6530 0.1718 0.053 Uiso 1 1 calc R
S2 S 0.86175(5) 0.52412(6) 0.28093(3) 0.02794(17) Uani 1 1 d .
C18 C 0.90970(17) 0.5148(2) 0.33333(11) 0.0222(6) Uani 1 1 d .
C19 C 0.87293(16) 0.5402(2) 0.37264(10) 0.0196(5) Uani 1 1 d .
C20 C 0.91047(17) 0.5186(2) 0.41287(10) 0.0204(5) Uani 1 1 d .
C21 C 0.98299(17) 0.4726(2) 0.41333(11) 0.0224(6) Uani 1 1 d .
H21 H 1.0081 0.4593 0.4410 0.027 Uiso 1 1 calc R
C22 C 1.01926(17) 0.4459(2) 0.37409(11) 0.0245(6) Uani 1 1 d .
C23 C 0.98149(18) 0.4688(2) 0.33431(11) 0.0260(6) Uani 1 1 d .
H23 H 1.0055 0.4525 0.3071 0.031 Uiso 1 1 calc R
O2 O 0.80445(12) 0.59022(15) 0.37085(8) 0.0234(4) Uani 1 1 d .
C24 C 0.73176(18) 0.5422(2) 0.37890(13) 0.0287(7) Uani 1 1 d .
H24A H 0.7332 0.5128 0.4085 0.034 Uiso 1 1 calc R
H24B H 0.7227 0.4948 0.3560 0.034 Uiso 1 1 calc R
C25 C 0.66721(18) 0.6141(2) 0.37668(12) 0.0288(7) Uani 1 1 d .
H25A H 0.6544 0.6268 0.3451 0.035 Uiso 1 1 calc R
H25B H 0.6877 0.6712 0.3901 0.035 Uiso 1 1 calc R
C26 C 0.59119(19) 0.5869(3) 0.40040(12) 0.0304(7) Uani 1 1 d .
H26A H 0.6050 0.5708 0.4315 0.036 Uiso 1 1 calc R
H26B H 0.5559 0.6407 0.4013 0.036 Uiso 1 1 calc R
C27 C 0.5452(2) 0.5081(3) 0.38003(12) 0.0311(7) Uani 1 1 d .
H27A H 0.5793 0.4533 0.3799 0.037 Uiso 1 1 calc R
H27B H 0.4989 0.4947 0.3988 0.037 Uiso 1 1 calc R
N3 N 0.51771(16) 0.5262(2) 0.33492(10) 0.0261(5) Uani 1 1 d .
N4 N 0.46772(16) 0.5961(2) 0.32620(10) 0.0280(6) Uani 1 1 d .
C28 C 0.4549(2) 0.5928(3) 0.28210(12) 0.0333(8) Uani 1 1 d .
H28 H 0.4221 0.6341 0.2660 0.040 Uiso 1 1 calc R
C29 C 0.4960(3) 0.5207(3) 0.26314(14) 0.0413(9) Uani 1 1 d .
H29 H 0.4967 0.5035 0.2327 0.050 Uiso 1 1 calc R
C30 C 0.5353(2) 0.4799(3) 0.29800(14) 0.0378(8) Uani 1 1 d .
H30 H 0.5690 0.4282 0.2963 0.045 Uiso 1 1 calc R
C31 C 1.0982(2) 0.3956(3) 0.37351(14) 0.0369(9) Uani 1 1 d .
C32 C 1.0920(3) 0.3113(3) 0.34469(15) 0.0465(11) Uani 1 1 d .
H32A H 1.1443 0.2830 0.3423 0.070 Uiso 1 1 calc R
H32B H 1.0726 0.3284 0.3150 0.070 Uiso 1 1 calc R
H32C H 1.0552 0.2680 0.3581 0.070 Uiso 1 1 calc R
C33 C 1.1276(5) 0.3725(7) 0.41763(18) 0.055(6) Uani 1 1 d .
H33A H 1.0923 0.3275 0.4311 0.078 Uiso 1 1 calc R
H33B H 1.1292 0.4275 0.4361 0.078 Uiso 1 1 calc R
H33C H 1.1810 0.3469 0.4155 0.078 Uiso 1 1 calc R
C34 C 1.1589(3) 0.4584(3) 0.34663(17) 0.0488(11) Uani 1 1 d .
H34A H 1.1692 0.5145 0.3634 0.073 Uiso 1 1 calc R
H34B H 1.1358 0.4737 0.3175 0.073 Uiso 1 1 calc R
H34C H 1.2086 0.4253 0.3425 0.073 Uiso 1 1 calc R
S3 S 0.86711(5) 0.53249(6) 0.46556(3) 0.02702(17) Uani 1 1 d .
C35 C 0.82265(16) 0.6413(2) 0.46837(9) 0.0191(5) Uani 1 1 d .
C36 C 0.86092(16) 0.7212(2) 0.45579(9) 0.0191(5) Uani 1 1 d .
C37 C 0.82574(17) 0.8046(2) 0.46593(10) 0.0198(5) Uani 1 1 d .
C38 C 0.75422(17) 0.8065(2) 0.48861(10) 0.0204(5) Uani 1 1 d .
H38 H 0.7307 0.8638 0.4949 0.024 Uiso 1 1 calc R
C39 C 0.71612(15) 0.7273(2) 0.50230(9) 0.0182(5) Uani 1 1 d .
C40 C 0.75092(16) 0.6445(2) 0.49105(10) 0.0196(5) Uani 1 1 d .
H40 H 0.7255 0.5892 0.4989 0.024 Uiso 1 1 calc R
O3 O 0.93072(12) 0.71684(17) 0.43298(7) 0.0225(4) Uani 1 1 d .
C41 C 1.00023(17) 0.7147(3) 0.46125(11) 0.0300(7) Uani 1 1 d .
H41A H 0.9960 0.6647 0.4832 0.036 Uiso 1 1 calc R
H41B H 1.0057 0.7730 0.4776 0.036 Uiso 1 1 calc R
C42 C 1.07118(17) 0.6996(3) 0.43196(12) 0.0269(6) Uani 1 1 d .
H42A H 1.0776 0.7523 0.4117 0.032 Uiso 1 1 calc R
H42B H 1.0630 0.6443 0.4136 0.032 Uiso 1 1 calc R
C43 C 1.14537(18) 0.6885(3) 0.46068(12) 0.0302(7) Uani 1 1 d .
H43A H 1.1553 0.7459 0.4772 0.036 Uiso 1 1 calc R
H43B H 1.1365 0.6396 0.4827 0.036 Uiso 1 1 calc R
C44 C 1.21708(19) 0.6656(3) 0.43386(13) 0.0373(9) Uani 1 1 d .
H44A H 1.2054 0.6114 0.4153 0.045 Uiso 1 1 calc R
H44B H 1.2286 0.7170 0.4137 0.045 Uiso 1 1 calc R
N5 N 1.28733(15) 0.6470(2) 0.46150(10) 0.0266(6) Uani 1 1 d .
N6 N 1.35636(15) 0.6256(2) 0.44162(10) 0.0271(6) Uani 1 1 d .
C45 C 1.4080(2) 0.6132(3) 0.47474(13) 0.0328(7) Uani 1 1 d .
H45 H 1.4620 0.5975 0.4708 0.039 Uiso 1 1 calc R
C46 C 1.3734(2) 0.6258(3) 0.51574(13) 0.0367(8) Uani 1 1 d .
H46 H 1.3979 0.6207 0.5442 0.044 Uiso 1 1 calc R
C47 C 1.2959(2) 0.6473(3) 0.50626(13) 0.0363(8) Uani 1 1 d .
H47 H 1.2558 0.6600 0.5272 0.044 Uiso 1 1 calc R
C48 C 0.64008(16) 0.7335(2) 0.52918(10) 0.0204(5) Uani 1 1 d .
C49 C 0.6103(2) 0.6408(3) 0.54394(13) 0.0326(8) Uani 1 1 d .
H49A H 0.6003 0.6025 0.5178 0.049 Uiso 1 1 calc R
H49B H 0.5611 0.6483 0.5605 0.049 Uiso 1 1 calc R
H49C H 0.6503 0.6117 0.5631 0.049 Uiso 1 1 calc R
C50 C 0.57517(19) 0.7794(3) 0.50094(13) 0.0314(7) Uani 1 1 d .
H50A H 0.5658 0.7438 0.4738 0.047 Uiso 1 1 calc R
H50B H 0.5920 0.8411 0.4930 0.047 Uiso 1 1 calc R
H50C H 0.5262 0.7826 0.5180 0.047 Uiso 1 1 calc R
C51 C 0.6551(2) 0.7926(3) 0.57072(12) 0.0332(8) Uani 1 1 d .
H51A H 0.6072 0.7940 0.5888 0.050 Uiso 1 1 calc R
H51B H 0.6687 0.8547 0.5616 0.050 Uiso 1 1 calc R
H51C H 0.6989 0.7666 0.5882 0.050 Uiso 1 1 calc R
S4 S 0.87112(5) 0.91245(6) 0.45988(3) 0.02959(18) Uani 1 1 d .
C52 C 0.93130(17) 0.9103(2) 0.41231(10) 0.0205(5) Uani 1 1 d .
C53 C 0.90004(16) 0.8930(2) 0.37024(10) 0.0186(5) Uani 1 1 d .
C54 C 0.94918(17) 0.9036(2) 0.33383(10) 0.0190(5) Uani 1 1 d .
C55 C 1.02699(17) 0.9341(2) 0.33967(10) 0.0215(6) Uani 1 1 d .
H55 H 1.0598 0.9404 0.3144 0.026 Uiso 1 1 calc R
C56 C 1.05753(17) 0.9553(2) 0.38130(10) 0.0215(6) Uani 1 1 d .
C57 C 1.00872(18) 0.9408(2) 0.41784(10) 0.0230(6) Uani 1 1 d .
H57 H 1.0288 0.9520 0.4469 0.028 Uiso 1 1 calc R
O4 O 0.82171(12) 0.86797(15) 0.36515(8) 0.0223(4) Uani 1 1 d .
C58 C 0.77140(19) 0.9450(3) 0.35486(14) 0.0322(7) Uani 1 1 d .
H58A H 0.7923 0.9783 0.3289 0.039 Uiso 1 1 calc R
H58B H 0.7702 0.9873 0.3805 0.039 Uiso 1 1 calc R
C59 C 0.68894(19) 0.9106(3) 0.34462(13) 0.0321(7) Uani 1 1 d .
H59A H 0.6932 0.8512 0.3293 0.039 Uiso 1 1 calc R
H59B H 0.6630 0.9537 0.3237 0.039 Uiso 1 1 calc R
C60 C 0.63591(18) 0.8987(3) 0.38476(12) 0.0291(7) Uani 1 1 d .
H60A H 0.6360 0.9554 0.4026 0.035 Uiso 1 1 calc R
H60B H 0.6565 0.8487 0.4037 0.035 Uiso 1 1 calc R
C61 C 0.55150(19) 0.8767(3) 0.36945(12) 0.0313(7) Uani 1 1 d .
H61A H 0.5369 0.9175 0.3445 0.038 Uiso 1 1 calc R
H61B H 0.5499 0.8133 0.3583 0.038 Uiso 1 1 calc R
N7 N 0.49329(16) 0.8867(2) 0.40443(10) 0.0276(6) Uani 1 1 d .
N8 N 0.44470(17) 0.8168(2) 0.41519(10) 0.0275(6) Uani 1 1 d .
C62 C 0.3998(2) 0.8491(3) 0.44753(13) 0.0311(7) Uani 1 1 d .
H62 H 0.3596 0.8151 0.4618 0.037 Uiso 1 1 calc R
C63 C 0.4189(2) 0.9384(3) 0.45783(15) 0.0402(9) Uani 1 1 d .
H63 H 0.3955 0.9761 0.4797 0.048 Uiso 1 1 calc R
C64 C 0.4790(2) 0.9606(3) 0.42946(16) 0.0411(9) Uani 1 1 d .
H64 H 0.5056 1.0176 0.4278 0.049 Uiso 1 1 calc R
C65 C 1.14046(19) 0.9952(3) 0.38791(12) 0.0331(8) Uani 1 1 d .
C66 C 1.1310(3) 1.0874(4) 0.4143(2) 0.0641(15) Uani 1 1 d .
H66A H 1.1116 1.0744 0.4442 0.096 Uiso 1 1 calc R
H66B H 1.0931 1.1268 0.3986 0.096 Uiso 1 1 calc R
H66C H 1.1824 1.1181 0.4165 0.096 Uiso 1 1 calc R
C67 C 1.1764(3) 1.0253(6) 0.34512(19) 0.089(3) Uani 1 1 d .
H67A H 1.2252 1.0592 0.3514 0.133 Uiso 1 1 calc R
H67B H 1.1389 1.0647 0.3290 0.133 Uiso 1 1 calc R
H67C H 1.1884 0.9718 0.3269 0.133 Uiso 1 1 calc R
C68 C 1.1900(3) 0.9342(6) 0.4154(4) 0.141(5) Uani 1 1 d .
H68A H 1.2016 0.8786 0.3987 0.211 Uiso 1 1 calc R
H68B H 1.1617 0.9183 0.4426 0.211 Uiso 1 1 calc R
H68C H 1.2396 0.9651 0.4233 0.211 Uiso 1 1 calc R
C69 C 0.1375(3) 0.6850(4) 0.1053(3) 0.0712(19) Uani 1 1 d .
H69 H 0.1923 0.6598 0.1078 0.085 Uiso 1 1 calc R
Cl1 Cl 0.07983(8) 0.63486(9) 0.14688(5) 0.0569(3) Uani 1 1 d .
Cl2 Cl 0.14330(12) 0.80088(11) 0.10848(15) 0.1666(17) Uani 1 1 d .
Cl3 Cl 0.0962(2) 0.6505(2) 0.05271(8) 0.1372(11) Uani 1 1 d .
Sb1 Sb 0.379400(14) 0.707452(18) 0.141303(9) 0.03315(7) Uani 1 1 d .
F1 F 0.3278(2) 0.8175(3) 0.1347(2) 0.1075(18) Uani 1 1 d .
F2 F 0.3334(3) 0.6655(5) 0.08931(14) 0.120(2) Uani 1 1 d .
F3 F 0.4340(2) 0.5982(2) 0.14934(16) 0.0846(12) Uani 1 1 d .
F4 F 0.4210(2) 0.7475(3) 0.19510(12) 0.0750(10) Uani 1 1 d .
F5 F 0.46571(19) 0.7571(3) 0.11269(14) 0.0897(13) Uani 1 1 d .
F6 F 0.29186(17) 0.6605(2) 0.17107(12) 0.0658(9) Uani 1 1 d .

loop_
_atom_site_aniso_label
_atom_site_aniso_U_11
_atom_site_aniso_U_22
_atom_site_aniso_U_33
_atom_site_aniso_U_23
_atom_site_aniso_U_13
_atom_site_aniso_U_12
Ag1 0.03298(14) 0.04134(16) 0.03152(14) 0.00172(11) 0.00316(10) 0.01258(11)
S1 0.0291(4) 0.0344(4) 0.0192(3) 0.0066(3) -0.0020(3) -0.0155(3)
C1 0.0176(12) 0.0288(15) 0.0174(13) -0.0009(11) 0.0008(10) -0.0080(11)
C2 0.0130(11) 0.0300(15) 0.0157(12) -0.0020(11) 0.0000(9) -0.0025(10)
C3 0.0190(12) 0.0260(14) 0.0186(13) -0.0030(11) -0.0018(10) 0.0012(11)
C4 0.0175(12) 0.0281(15) 0.0217(14) -0.0039(12) -0.0030(10) -0.0032(11)
C5 0.0133(11) 0.0317(15) 0.0176(13) -0.0001(11) 0.0009(9) -0.0024(10)
C6 0.0187(12) 0.0255(14) 0.0177(13) 0.0034(11) 0.0000(10) -0.0030(10)
O1 0.0138(9) 0.0404(13) 0.0202(10) -0.0051(9) -0.0019(7) -0.0004(8)
C7 0.0143(13) 0.059(2) 0.0287(17) -0.0088(16) 0.0001(11) 0.0001(14)
C8 0.0159(13) 0.044(2) 0.0376(19) -0.0088(16) -0.0031(12) -0.0018(13)
C9 0.0181(14) 0.056(2) 0.048(2) -0.0186(19) -0.0010(14) -0.0016(15)
C10 0.0163(13) 0.039(2) 0.056(2) -0.0053(18) -0.0008(14) -0.0007(13)
N1 0.0167(11) 0.0376(16) 0.0347(15) 0.0018(13) -0.0029(10) 0.0021(11)
N2 0.0329(16) 0.0345(17) 0.057(2) 0.0047(15) -0.0240(15) 0.0014(13)
C11 0.039(2) 0.034(2) 0.084(4) 0.003(2) -0.025(2) -0.0004(17)
C12 0.041(2) 0.040(2) 0.063(3) 0.014(2) 0.009(2) 0.0031(18)
C13 0.042(2) 0.053(3) 0.036(2) 0.0105(18) -0.0003(17) 0.0061(19)
C14 0.0157(12) 0.0334(16) 0.0225(14) 0.0001(12) -0.0020(10) -0.0012(11)
C15 0.0160(13) 0.068(3) 0.0304(18) -0.0041(18) 0.0006(12) 0.0008(15)
C16 0.0259(16) 0.047(2) 0.046(2) 0.0167(18) -0.0096(15) -0.0013(15)
C17 0.0267(16) 0.041(2) 0.038(2) -0.0081(16) -0.0156(14) 0.0022(14)
S2 0.0288(4) 0.0272(4) 0.0276(4) -0.0093(3) -0.0100(3) 0.0055(3)
C18 0.0191(12) 0.0225(14) 0.0250(15) -0.0049(11) -0.0028(11) 0.0037(10)
C19 0.0130(11) 0.0175(12) 0.0283(15) 0.0022(11) 0.0006(10) 0.0032(9)
C20 0.0164(12) 0.0210(13) 0.0238(14) 0.0017(11) 0.0034(10) 0.0037(10)
C21 0.0180(12) 0.0226(14) 0.0267(15) 0.0032(12) 0.0009(11) 0.0047(10)
C22 0.0147(12) 0.0252(14) 0.0334(17) -0.0062(13) -0.0024(11) 0.0060(10)
C23 0.0211(13) 0.0308(16) 0.0262(15) -0.0102(13) -0.0004(11) 0.0068(12)
O2 0.0124(9) 0.0243(11) 0.0335(12) 0.0039(9) 0.0014(8) 0.0055(8)
C24 0.0145(12) 0.0296(16) 0.0421(19) 0.0033(14) 0.0004(12) 0.0011(11)
C25 0.0181(13) 0.0321(17) 0.0360(18) 0.0031(14) 0.0003(12) 0.0063(12)
C26 0.0195(13) 0.043(2) 0.0287(16) 0.0014(14) 0.0002(12) 0.0089(13)
C27 0.0213(14) 0.0363(18) 0.0357(18) 0.0106(15) 0.0044(13) 0.0036(13)
N3 0.0206(12) 0.0267(13) 0.0311(14) 0.0015(11) 0.0037(10) 0.0013(10)
N4 0.0195(12) 0.0362(15) 0.0284(14) 0.0037(12) 0.0011(10) 0.0041(11)
C28 0.0246(15) 0.049(2) 0.0265(16) 0.0054(15) 0.0009(12) -0.0057(14)
C29 0.041(2) 0.051(2) 0.0319(19) -0.0087(17) 0.0049(16) -0.0142(18)
C30 0.0363(19) 0.0331(19) 0.044(2) -0.0073(16) 0.0103(16) -0.0042(15)
C31 0.0203(14) 0.0386(19) 0.052(2) -0.0167(17) -0.0064(14) 0.0150(14)
C32 0.055(3) 0.046(2) 0.039(2) -0.0071(18) -0.0032(19) 0.030(2)
C33 0.044(2) 0.052(3) 0.068(3) -0.004(3) 0.005(2) 0.010(2)
C34 0.033(2) 0.052(3) 0.062(3) -0.004(2) 0.0025(19) 0.0072(18)
S3 0.0244(3) 0.0310(4) 0.0258(4) 0.0121(3) 0.0097(3) 0.0109(3)
C35 0.0139(11) 0.0276(14) 0.0159(12) 0.0045(11) 0.0026(9) 0.0028(10)
C36 0.0114(11) 0.0310(15) 0.0151(12) 0.0026(11) 0.0014(9) -0.0002(10)
C37 0.0168(12) 0.0276(14) 0.0150(12) -0.0003(11) 0.0035(9) -0.0051(10)
C38 0.0159(12) 0.0273(15) 0.0181(13) -0.0011(11) 0.0050(10) -0.0011(10)
C39 0.0115(10) 0.0289(14) 0.0141(12) 0.0016(10) 0.0018(9) -0.0002(10)
C40 0.0147(11) 0.0269(14) 0.0173(13) 0.0053(11) 0.0032(9) -0.0008(10)
O3 0.0110(8) 0.0378(12) 0.0189(10) 0.0030(9) 0.0046(7) 0.0003(8)
C41 0.0122(12) 0.052(2) 0.0253(16) 0.0063(15) 0.0025(11) 0.0017(13)
C42 0.0133(12) 0.0377(18) 0.0297(16) 0.0016(13) 0.0060(11) -0.0003(11)
C43 0.0159(13) 0.0409(19) 0.0341(18) 0.0075(15) 0.0059(12) 0.0030(12)
C44 0.0143(13) 0.063(3) 0.0342(19) -0.0089(18) -0.0004(12) 0.0063(15)
N5 0.0152(11) 0.0342(15) 0.0305(14) 0.0034(12) 0.0028(10) -0.0007(10)
N6 0.0167(11) 0.0301(14) 0.0345(15) 0.0043(12) 0.0036(10) 0.0019(10)
C45 0.0195(14) 0.0403(19) 0.0384(19) 0.0083(16) -0.0004(13) 0.0038(13)
C46 0.0293(17) 0.048(2) 0.0332(19) 0.0112(16) -0.0033(14) 0.0028(15)
C47 0.0256(16) 0.051(2) 0.0326(19) 0.0065(17) 0.0042(13) -0.0007(15)
C48 0.0128(11) 0.0288(14) 0.0196(13) 0.0012(11) 0.0052(9) -0.0007(10)
C49 0.0239(15) 0.0347(18) 0.0396(19) 0.0075(15) 0.0152(13) -0.0015(13)
C50 0.0169(13) 0.044(2) 0.0337(18) 0.0039(15) 0.0006(12) 0.0047(13)
C51 0.0230(15) 0.051(2) 0.0254(16) -0.0075(15) 0.0092(12) -0.0058(14)
S4 0.0315(4) 0.0324(4) 0.0252(4) -0.0091(3) 0.0142(3) -0.0145(3)
C52 0.0186(12) 0.0226(13) 0.0204(13) -0.0010(11) 0.0054(10) -0.0064(10)
C53 0.0139(11) 0.0204(13) 0.0217(13) 0.0000(10) 0.0027(10) -0.0047(9)
C54 0.0175(12) 0.0201(13) 0.0195(13) 0.0004(10) 0.0008(10) -0.0056(10)
C55 0.0171(12) 0.0281(15) 0.0195(13) 0.0003(11) 0.0049(10) -0.0064(11)
C56 0.0152(12) 0.0251(14) 0.0241(14) 0.0025(11) 0.0013(10) -0.0065(10)
C57 0.0198(13) 0.0298(15) 0.0194(13) -0.0012(12) 0.0017(10) -0.0081(11)
O4 0.0144(9) 0.0256(11) 0.0271(11) -0.0001(9) 0.0020(8) -0.0078(8)
C58 0.0172(13) 0.0317(17) 0.048(2) 0.0021(15) 0.0014(13) -0.0026(12)
C59 0.0159(13) 0.045(2) 0.0357(18) 0.0007(15) 0.0003(12) -0.0024(13)
C60 0.0179(13) 0.0378(18) 0.0314(17) -0.0008(14) -0.0016(12) -0.0028(12)
C61 0.0209(14) 0.0418(19) 0.0312(17) -0.0002(15) 0.0029(12) -0.0079(13)
N7 0.0189(11) 0.0299(14) 0.0339(15) 0.0029(12) 0.0027(10) -0.0036(10)
N8 0.0217(12) 0.0293(14) 0.0315(15) -0.0001(11) 0.0013(10) -0.0064(10)
C62 0.0239(15) 0.0338(18) 0.0358(18) 0.0000(14) 0.0063(13) -0.0009(13)
C63 0.0342(19) 0.036(2) 0.050(2) -0.0057(18) 0.0109(17) 0.0044(15)
C64 0.0368(19) 0.0287(18) 0.058(3) -0.0035(17) 0.0102(18) -0.0037(15)
C65 0.0183(14) 0.048(2) 0.0327(18) 0.0044(16) -0.0024(12) -0.0143(14)
C66 0.052(3) 0.069(3) 0.072(4) -0.011(3) -0.005(2) -0.034(3)
C67 0.051(3) 0.162(7) 0.052(3) -0.008(4) 0.011(2) -0.070(4)
C68 0.033(3) 0.122(7) 0.266(12) 0.119(8) -0.060(5) -0.029(3)
C69 0.036(2) 0.044(3) 0.133(6) 0.025(3) -0.004(3) 0.003(2)
Cl1 0.0588(7) 0.0502(6) 0.0614(7) -0.0012(6) -0.0070(6) 0.0016(5)
Cl2 0.0577(10) 0.0322(7) 0.411(5) 0.0162(15) 0.0266(18) -0.0007(6)
Cl3 0.196(3) 0.128(2) 0.0870(15) 0.0537(15) -0.0084(17) -0.035(2)
Sb1 0.02208(11) 0.03651(13) 0.04080(14) 0.00071(10) -0.00155(9) -0.00475(9)
F1 0.0417(17) 0.060(2) 0.221(6) 0.053(3) -0.008(2) 0.0109(15)
F2 0.088(3) 0.215(6) 0.058(2) -0.037(3) -0.016(2) -0.032(3)
F3 0.062(2) 0.0391(16) 0.153(4) -0.018(2) 0.005(2) 0.0112(14)
F4 0.0595(19) 0.093(3) 0.072(2) -0.035(2) -0.0154(16) -0.0023(18)
F5 0.0410(16) 0.124(3) 0.104(3) 0.046(3) 0.0258(18) -0.0081(19)
F6 0.0388(14) 0.075(2) 0.084(2) 0.0146(18) 0.0147(14) -0.0180(14)

loop_
_atom_type_symbol
_atom_type_description
_atom_type_scat_dispersion_real
_atom_type_scat_dispersion_imag
_atom_type_scat_source
C C 0.0033 0.0016 'International Tables Vol C Tables 4.2.6.8 and 6.1.1.4'
H H 0.0000 0.0000 'International Tables Vol C Tables 4.2.6.8 and 6.1.1.4'
N N 0.0061 0.0033 'International Tables Vol C Tables 4.2.6.8 and 6.1.1.4'
O O 0.0106 0.0060 'International Tables Vol C Tables 4.2.6.8 and 6.1.1.4'
F F 0.0171 0.0103 'International Tables Vol C Tables 4.2.6.8 and 6.1.1.4'
S S 0.1246 0.1234 'International Tables Vol C Tables 4.2.6.8 and 6.1.1.4'
Ag Ag -0.8971 1.1015 'International Tables Vol C Tables 4.2.6.8 and 6.1.1.4'
Sb Sb -0.5866 1.5461 'International Tables Vol C Tables 4.2.6.8 and 6.1.1.4'
Cl Cl 0.1484 0.1585 'International Tables Vol C Tables 4.2.6.8 and 6.1.1.4'

loop_
_geom_angle_atom_site_label_1
_geom_angle_atom_site_label_2
_geom_angle_atom_site_label_3
_geom_angle
_geom_angle_site_symmetry_1
_geom_angle_site_symmetry_3
N4 Ag1 N6 121.44(11) 1_655 .
N4 Ag1 N2 99.87(13) 1_655 .
N6 Ag1 N2 126.46(12) . .
N4 Ag1 N8 126.85(10) 1_655 1_655
N6 Ag1 N8 87.10(10) . 1_655
N2 Ag1 N8 94.28(11) . 1_655
C1 S1 C54 107.44(14) . .
C6 C1 C2 120.9(3) . .
C6 C1 S1 117.2(2) . .
C2 C1 S1 121.2(2) . .
O1 C2 C1 120.0(3) . .
O1 C2 C3 122.1(3) . .
C1 C2 C3 117.8(3) . .
C4 C3 C2 120.2(3) . .
C4 C3 S2 115.7(2) . .
C2 C3 S2 123.6(2) . .
C5 C4 C3 122.6(3) . .
C5 C4 H4 118.7 . .
C3 C4 H4 118.7 . .
C4 C5 C6 116.9(3) . .
C4 C5 C14 121.4(3) . .
C6 C5 C14 121.7(3) . .
C5 C6 C1 121.5(3) . .
C5 C6 H6 119.3 . .
C1 C6 H6 119.3 . .
C2 O1 C7 113.7(2) . .
O1 C7 C8 108.2(3) . .
O1 C7 H7A 110.1 . .
C8 C7 H7A 110.1 . .
O1 C7 H7B 110.1 . .
C8 C7 H7B 110.1 . .
H7A C7 H7B 108.4 . .
C7 C8 C9 110.1(3) . .
C7 C8 H8A 109.6 . .
C9 C8 H8A 109.6 . .
C7 C8 H8B 109.6 . .
C9 C8 H8B 109.6 . .
H8A C8 H8B 108.2 . .
C10 C9 C8 114.6(3) . .
C10 C9 H9A 108.6 . .
C8 C9 H9A 108.6 . .
C10 C9 H9B 108.6 . .
C8 C9 H9B 108.6 . .
H9A C9 H9B 107.6 . .
N1 C10 C9 112.9(3) . .
N1 C10 H10A 109.0 . .
C9 C10 H10A 109.0 . .
N1 C10 H10B 109.0 . .
C9 C10 H10B 109.0 . .
H10A C10 H10B 107.8 . .
N2 N1 C13 111.0(3) . .
N2 N1 C10 120.6(3) . .
C13 N1 C10 128.2(4) . .
C11 N2 N1 105.1(4) . .
C11 N2 Ag1 117.5(3) . .
N1 N2 Ag1 132.8(3) . .
N2 C11 C12 111.8(4) . .
N2 C11 H11 124.1 . .
C12 C11 H11 124.1 . .
C13 C12 C11 104.6(4) . .
C13 C12 H12 127.7 . .
C11 C12 H12 127.7 . .
N1 C13 C12 107.4(4) . .
N1 C13 H13 126.3 . .
C12 C13 H13 126.3 . .
C16 C14 C17 107.7(3) . .
C16 C14 C5 111.7(3) . .
C17 C14 C5 110.8(3) . .
C16 C14 C15 108.7(3) . .
C17 C14 C15 109.5(3) . .
C5 C14 C15 108.5(3) . .
C14 C15 H15A 109.5 . .
C14 C15 H15B 109.5 . .
H15A C15 H15B 109.5 . .
C14 C15 H15C 109.5 . .
H15A C15 H15C 109.5 . .
H15B C15 H15C 109.5 . .
C14 C16 H16A 109.5 . .
C14 C16 H16B 109.5 . .
H16A C16 H16B 109.5 . .
C14 C16 H16C 109.5 . .
H16A C16 H16C 109.5 . .
H16B C16 H16C 109.5 . .
C14 C17 H17A 109.5 . .
C14 C17 H17B 109.5 . .
H17A C17 H17B 109.5 . .
C14 C17 H17C 109.5 . .
H17A C17 H17C 109.5 . .
H17B C17 H17C 109.5 . .
C18 S2 C3 107.24(14) . .
C23 C18 C19 120.7(3) . .
C23 C18 S2 116.6(2) . .
C19 C18 S2 122.1(2) . .
O2 C19 C18 119.6(3) . .
O2 C19 C20 122.0(3) . .
C18 C19 C20 118.2(3) . .
C19 C20 C21 120.4(3) . .
C19 C20 S3 124.3(2) . .
C21 C20 S3 114.8(2) . .
C22 C21 C20 121.4(3) . .
C22 C21 H21 119.3 . .
C20 C21 H21 119.3 . .
C23 C22 C21 117.4(3) . .
C23 C22 C31 119.9(3) . .
C21 C22 C31 122.7(3) . .
C18 C23 C22 121.8(3) . .
C18 C23 H23 119.1 . .
C22 C23 H23 119.1 . .
C19 O2 C24 116.9(2) . .
O2 C24 C25 105.5(3) . .
O2 C24 H24A 110.6 . .
C25 C24 H24A 110.6 . .
O2 C24 H24B 110.6 . .
C25 C24 H24B 110.6 . .
H24A C24 H24B 108.8 . .
C24 C25 C26 113.9(3) . .
C24 C25 H25A 108.8 . .
C26 C25 H25A 108.8 . .
C24 C25 H25B 108.8 . .
C26 C25 H25B 108.8 . .
H25A C25 H25B 107.7 . .
C27 C26 C25 116.0(3) . .
C27 C26 H26A 108.3 . .
C25 C26 H26A 108.3 . .
C27 C26 H26B 108.3 . .
C25 C26 H26B 108.3 . .
H26A C26 H26B 107.4 . .
N3 C27 C26 113.2(3) . .
N3 C27 H27A 108.9 . .
C26 C27 H27A 108.9 . .
N3 C27 H27B 108.9 . .
C26 C27 H27B 108.9 . .
H27A C27 H27B 107.7 . .
C30 N3 N4 111.6(3) . .
C30 N3 C27 127.7(3) . .
N4 N3 C27 120.7(3) . .
C28 N4 N3 104.9(3) . .
C28 N4 Ag1 124.8(2) . 1_455
N3 N4 Ag1 129.1(2) . 1_455
N4 C28 C29 110.9(4) . .
N4 C28 H28 124.5 . .
C29 C28 H28 124.5 . .
C30 C29 C28 104.9(3) . .
C30 C29 H29 127.5 . .
C28 C29 H29 127.5 . .
N3 C30 C29 107.6(4) . .
N3 C30 H30 126.2 . .
C29 C30 H30 126.2 . .
C33 C31 C32 110.7(5) . .
C33 C31 C22 113.0(4) . .
C32 C31 C22 110.3(3) . .
C33 C31 C34 112.5(5) . .
C32 C31 C34 102.7(4) . .
C22 C31 C34 107.0(3) . .
C31 C32 H32A 109.5 . .
C31 C32 H32B 109.5 . .
H32A C32 H32B 109.5 . .
C31 C32 H32C 109.5 . .
H32A C32 H32C 109.5 . .
H32B C32 H32C 109.5 . .
C31 C33 H33A 109.5 . .
C31 C33 H33B 109.5 . .
H33A C33 H33B 109.5 . .
C31 C33 H33C 109.5 . .
H33A C33 H33C 109.5 . .
H33B C33 H33C 109.5 . .
C31 C34 H34A 109.5 . .
C31 C34 H34B 109.5 . .
H34A C34 H34B 109.5 . .
C31 C34 H34C 109.5 . .
H34A C34 H34C 109.5 . .
H34B C34 H34C 109.5 . .
C20 S3 C35 109.16(14) . .
C36 C35 C40 120.8(3) . .
C36 C35 S3 123.2(2) . .
C40 C35 S3 115.1(2) . .
O3 C36 C35 120.1(3) . .
O3 C36 C37 121.3(3) . .
C35 C36 C37 118.5(2) . .
C38 C37 C36 119.9(3) . .
C38 C37 S4 114.3(2) . .
C36 C37 S4 125.2(2) . .
C37 C38 C39 122.2(3) . .
C37 C38 H38 118.9 . .
C39 C38 H38 118.9 . .
C40 C39 C38 117.2(2) . .
C40 C39 C48 122.8(3) . .
C38 C39 C48 120.0(3) . .
C39 C40 C35 121.2(3) . .
C39 C40 H40 119.4 . .
C35 C40 H40 119.4 . .
C36 O3 C41 113.8(2) . .
O3 C41 C42 107.7(3) . .
O3 C41 H41A 110.2 . .
C42 C41 H41A 110.2 . .
O3 C41 H41B 110.2 . .
C42 C41 H41B 110.2 . .
H41A C41 H41B 108.5 . .
C41 C42 C43 109.7(3) . .
C41 C42 H42A 109.7 . .
C43 C42 H42A 109.7 . .
C41 C42 H42B 109.7 . .
C43 C42 H42B 109.7 . .
H42A C42 H42B 108.2 . .
C44 C43 C42 112.5(3) . .
C44 C43 H43A 109.1 . .
C42 C43 H43A 109.1 . .
C44 C43 H43B 109.1 . .
C42 C43 H43B 109.1 . .
H43A C43 H43B 107.8 . .
N5 C44 C43 112.9(3) . .
N5 C44 H44A 109.0 . .
C43 C44 H44A 109.0 . .
N5 C44 H44B 109.0 . .
C43 C44 H44B 109.0 . .
H44A C44 H44B 107.8 . .
C47 N5 N6 111.0(3) . .
C47 N5 C44 129.8(3) . .
N6 N5 C44 119.2(3) . .
C45 N6 N5 105.1(3) . .
C45 N6 Ag1 120.5(2) . .
N5 N6 Ag1 125.0(2) . .
N6 C45 C46 111.7(3) . .
N6 C45 H45 124.1 . .
C46 C45 H45 124.1 . .
C47 C46 C45 104.9(3) . .
C47 C46 H46 127.6 . .
C45 C46 H46 127.6 . .
N5 C47 C46 107.2(3) . .
N5 C47 H47 126.4 . .
C46 C47 H47 126.4 . .
C49 C48 C39 112.6(3) . .
C49 C48 C50 108.5(3) . .
C39 C48 C50 109.4(2) . .
C49 C48 C51 108.6(3) . .
C39 C48 C51 109.4(2) . .
C50 C48 C51 108.2(3) . .
C48 C49 H49A 109.5 . .
C48 C49 H49B 109.5 . .
H49A C49 H49B 109.5 . .
C48 C49 H49C 109.5 . .
H49A C49 H49C 109.5 . .
H49B C49 H49C 109.5 . .
C48 C50 H50A 109.5 . .
C48 C50 H50B 109.5 . .
H50A C50 H50B 109.5 . .
C48 C50 H50C 109.5 . .
H50A C50 H50C 109.5 . .
H50B C50 H50C 109.5 . .
C48 C51 H51A 109.5 . .
C48 C51 H51B 109.5 . .
H51A C51 H51B 109.5 . .
C48 C51 H51C 109.5 . .
H51A C51 H51C 109.5 . .
H51B C51 H51C 109.5 . .
C52 S4 C37 108.78(14) . .
C53 C52 C57 121.0(3) . .
C53 C52 S4 121.7(2) . .
C57 C52 S4 116.6(2) . .
O4 C53 C52 120.2(2) . .
O4 C53 C54 121.5(3) . .
C52 C53 C54 118.3(2) . .
C53 C54 C55 120.4(3) . .
C53 C54 S1 123.9(2) . .
C55 C54 S1 115.0(2) . .
C56 C55 C54 121.7(3) . .
C56 C55 H55 119.2 . .
C54 C55 H55 119.2 . .
C55 C56 C57 117.4(3) . .
C55 C56 C65 122.3(3) . .
C57 C56 C65 120.3(3) . .
C52 C57 C56 121.2(3) . .
C52 C57 H57 119.4 . .
C56 C57 H57 119.4 . .
C53 O4 C58 112.1(2) . .
O4 C58 C59 108.8(3) . .
O4 C58 H58A 109.9 . .
C59 C58 H58A 109.9 . .
O4 C58 H58B 109.9 . .
C59 C58 H58B 109.9 . .
H58A C58 H58B 108.3 . .
C58 C59 C60 115.2(3) . .
C58 C59 H59A 108.5 . .
C60 C59 H59A 108.5 . .
C58 C59 H59B 108.5 . .
C60 C59 H59B 108.5 . .
H59A C59 H59B 107.5 . .
C59 C60 C61 109.9(3) . .
C59 C60 H60A 109.7 . .
C61 C60 H60A 109.7 . .
C59 C60 H60B 109.7 . .
C61 C60 H60B 109.7 . .
H60A C60 H60B 108.2 . .
N7 C61 C60 113.4(3) . .
N7 C61 H61A 108.9 . .
C60 C61 H61A 108.9 . .
N7 C61 H61B 108.9 . .
C60 C61 H61B 108.9 . .
H61A C61 H61B 107.7 . .
C64 N7 N8 111.3(3) . .
C64 N7 C61 127.8(3) . .
N8 N7 C61 120.9(3) . .
C62 N8 N7 105.0(3) . .
C62 N8 Ag1 118.0(2) . 1_455
N7 N8 Ag1 133.0(2) . 1_455
N8 C62 C63 111.6(3) . .
N8 C62 H62 124.2 . .
C63 C62 H62 124.2 . .
C64 C63 C62 104.9(3) . .
C64 C63 H63 127.5 . .
C62 C63 H63 127.5 . .
N7 C64 C63 107.2(3) . .
N7 C64 H64 126.4 . .
C63 C64 H64 126.4 . .
C68 C65 C67 115.5(6) . .
C68 C65 C56 110.7(4) . .
C67 C65 C56 112.4(3) . .
C68 C65 C66 107.3(6) . .
C67 C65 C66 103.0(5) . .
C56 C65 C66 107.2(3) . .
C65 C66 H66A 109.5 . .
C65 C66 H66B 109.5 . .
H66A C66 H66B 109.5 . .
C65 C66 H66C 109.5 . .
H66A C66 H66C 109.5 . .
H66B C66 H66C 109.5 . .
C65 C67 H67A 109.5 . .
C65 C67 H67B 109.5 . .
H67A C67 H67B 109.5 . .
C65 C67 H67C 109.5 . .
H67A C67 H67C 109.5 . .
H67B C67 H67C 109.5 . .
C65 C68 H68A 109.5 . .
C65 C68 H68B 109.5 . .
H68A C68 H68B 109.5 . .
C65 C68 H68C 109.5 . .
H68A C68 H68C 109.5 . .
H68B C68 H68C 109.5 . .
Cl2 C69 Cl1 114.2(4) . .
Cl2 C69 Cl3 110.6(4) . .
Cl1 C69 Cl3 107.3(3) . .
Cl2 C69 H69 108.2 . .
Cl1 C69 H69 108.2 . .
Cl3 C69 H69 108.2 . .
F1 Sb1 F2 90.4(3) . .
F1 Sb1 F5 88.81(19) . .
F2 Sb1 F5 93.6(2) . .
F1 Sb1 F4 89.5(2) . .
F2 Sb1 F4 177.0(2) . .
F5 Sb1 F4 89.40(19) . .
F1 Sb1 F3 178.0(2) . .
F2 Sb1 F3 91.5(2) . .
F5 Sb1 F3 90.42(19) . .
F4 Sb1 F3 88.70(19) . .
F1 Sb1 F6 89.92(17) . .
F2 Sb1 F6 87.5(2) . .
F5 Sb1 F6 178.3(2) . .
F4 Sb1 F6 89.52(17) . .
F3 Sb1 F6 90.82(17) . .

loop_
_geom_bond_atom_site_label_1
_geom_bond_atom_site_label_2
_geom_bond_distance
_geom_bond_site_symmetry_2
Ag1 N4 2.272(3) 1_655
Ag1 N6 2.308(3) .
Ag1 N2 2.352(3) .
Ag1 N8 2.451(3) 1_655
S1 C1 1.766(3) .
S1 C54 1.772(3) .
C1 C6 1.395(4) .
C1 C2 1.396(5) .
C2 O1 1.370(3) .
C2 C3 1.397(4) .
C3 C4 1.393(4) .
C3 S2 1.771(3) .
C4 C5 1.385(5) .
C4 H4 0.9500 .
C5 C6 1.394(4) .
C5 C14 1.537(4) .
C6 H6 0.9500 .
O1 C7 1.436(4) .
C7 C8 1.509(5) .
C7 H7A 0.9900 .
C7 H7B 0.9900 .
C8 C9 1.531(5) .
C8 H8A 0.9900 .
C8 H8B 0.9900 .
C9 C10 1.528(5) .
C9 H9A 0.9900 .
C9 H9B 0.9900 .
C10 N1 1.455(5) .
C10 H10A 0.9900 .
C10 H10B 0.9900 .
N1 N2 1.344(4) .
N1 C13 1.348(5) .
N2 C11 1.324(6) .
C11 C12 1.380(7) .
C11 H11 0.9500 .
C12 C13 1.367(7) .
C12 H12 0.9500 .
C13 H13 0.9500 .
C14 C16 1.523(5) .
C14 C17 1.532(5) .
C14 C15 1.539(5) .
C15 H15A 0.9800 .
C15 H15B 0.9800 .
C15 H15C 0.9800 .
C16 H16A 0.9800 .
C16 H16B 0.9800 .
C16 H16C 0.9800 .
C17 H17A 0.9800 .
C17 H17B 0.9800 .
C17 H17C 0.9800 .
S2 C18 1.770(3) .
C18 C23 1.388(4) .
C18 C19 1.394(4) .
C19 O2 1.371(3) .
C19 C20 1.396(4) .
C20 C21 1.399(4) .
C20 S3 1.767(3) .
C21 C22 1.394(4) .
C21 H21 0.9500 .
C22 C23 1.391(5) .
C22 C31 1.525(4) .
C23 H23 0.9500 .
O2 C24 1.439(4) .
C24 C25 1.518(4) .
C24 H24A 0.9900 .
C24 H24B 0.9900 .
C25 C26 1.530(5) .
C25 H25A 0.9900 .
C25 H25B 0.9900 .
C26 C27 1.518(5) .
C26 H26A 0.9900 .
C26 H26B 0.9900 .
C27 N3 1.454(5) .
C27 H27A 0.9900 .
C27 H27B 0.9900 .
N3 C30 1.339(5) .
N3 N4 1.352(4) .
N4 C28 1.344(5) .
N4 Ag1 2.272(3) 1_455
C28 C29 1.392(6) .
C28 H28 0.9500 .
C29 C30 1.372(6) .
C29 H29 0.9500 .
C30 H30 0.9500 .
C31 C33 1.452(6) .
C31 C32 1.513(6) .
C31 C34 1.604(7) .
C32 H32A 0.9800 .
C32 H32B 0.9800 .
C32 H32C 0.9800 .
C33 H33A 0.9800 .
C33 H33B 0.9800 .
C33 H33C 0.9800 .
C34 H34A 0.9800 .
C34 H34B 0.9800 .
C34 H34C 0.9800 .
S3 C35 1.767(3) .
C35 C36 1.393(4) .
C35 C40 1.399(4) .
C36 O3 1.373(3) .
C36 C37 1.396(4) .
C37 C38 1.395(4) .
C37 S4 1.769(3) .
C38 C39 1.394(4) .
C38 H38 0.9500 .
C39 C40 1.393(4) .
C39 C48 1.530(4) .
C40 H40 0.9500 .
O3 C41 1.442(4) .
C41 C42 1.513(4) .
C41 H41A 0.9900 .
C41 H41B 0.9900 .
C42 C43 1.523(5) .
C42 H42A 0.9900 .
C42 H42B 0.9900 .
C43 C44 1.502(5) .
C43 H43A 0.9900 .
C43 H43B 0.9900 .
C44 N5 1.467(4) .
C44 H44A 0.9900 .
C44 H44B 0.9900 .
N5 C47 1.354(5) .
N5 N6 1.354(4) .
N6 C45 1.329(5) .
C45 C46 1.384(5) .
C45 H45 0.9500 .
C46 C47 1.373(5) .
C46 H46 0.9500 .
C47 H47 0.9500 .
C48 C49 1.520(5) .
C48 C50 1.535(4) .
C48 C51 1.540(5) .
C49 H49A 0.9800 .
C49 H49B 0.9800 .
C49 H49C 0.9800 .
C50 H50A 0.9800 .
C50 H50B 0.9800 .
C50 H50C 0.9800 .
C51 H51A 0.9800 .
C51 H51B 0.9800 .
C51 H51C 0.9800 .
S4 C52 1.767(3) .
C52 C53 1.390(4) .
C52 C57 1.391(4) .
C53 O4 1.380(3) .
C53 C54 1.392(4) .
C54 C55 1.398(4) .
C55 C56 1.385(4) .
C55 H55 0.9500 .
C56 C57 1.399(4) .
C56 C65 1.529(4) .
C57 H57 0.9500 .
O4 C58 1.445(4) .
C58 C59 1.510(5) .
C58 H58A 0.9900 .
C58 H58B 0.9900 .
C59 C60 1.523(5) .
C59 H59A 0.9900 .
C59 H59B 0.9900 .
C60 C61 1.528(5) .
C60 H60A 0.9900 .
C60 H60B 0.9900 .
C61 N7 1.457(4) .
C61 H61A 0.9900 .
C61 H61B 0.9900 .
N7 C64 1.345(5) .
N7 N8 1.354(4) .
N8 C62 1.329(5) .
N8 Ag1 2.451(3) 1_455
C62 C63 1.383(6) .
C62 H62 0.9500 .
C63 C64 1.375(6) .
C63 H63 0.9500 .
C64 H64 0.9500 .
C65 C68 1.473(7) .
C65 C67 1.497(6) .
C65 C66 1.578(7) .
C66 H66A 0.9800 .
C66 H66B 0.9800 .
C66 H66C 0.9800 .
C67 H67A 0.9800 .
C67 H67B 0.9800 .
C67 H67C 0.9800 .
C68 H68A 0.9800 .
C68 H68B 0.9800 .
C68 H68C 0.9800 .
C69 Cl2 1.706(6) .
C69 Cl1 1.757(7) .
C69 Cl3 1.795(8) .
C69 H69 1.0000 .
Sb1 F1 1.844(3) .
Sb1 F2 1.845(4) .
Sb1 F5 1.852(3) .
Sb1 F4 1.853(3) .
Sb1 F3 1.864(3) .
Sb1 F6 1.870(3) .
